data_4120140
loop_
_publ_author_name
'Jessica N. Boynton'
'Jing-Dong Guo'
'James C. Fettinger'
'Christopher E. Melton'
'Shigeru Nagase'
'Philip P. Power'

_publ_section_title
;
 Linear and Nonlinear Two-Coordinate Vanadium Complexes: Synthesis,
 Characterization, and Magnetic Properties of V(II) Amides
;
_journal_name_full 'Journal of the American Chemical Society'
_journal_page_first 10720
_journal_page_last 10728
_journal_paper_doi 10.1021/ja403244w
_journal_volume 135
_journal_year 2013
_chemical_formula_moiety 'C72 H100 N2 V'
_chemical_formula_sum 'C72 H100 N2 V'
_chemical_formula_weight 1044.47
_chemical_name_systematic
; 
 ? 
;
_space_group_crystal_system monoclinic
_space_group_IT_number 14
_space_group_name_Hall '-P 2ybc'
_space_group_name_H-M_alt 'P 1 21/c 1'
_symmetry_space_group_name_Hall '-P 2ybc'
_symmetry_space_group_name_H-M 'P 1 21/c 1'
_atom_sites_solution_hydrogens geom
_audit_creation_method SHELXL-2012
_cell_angle_alpha 90
_cell_angle_beta 104.2210(10)
_cell_angle_gamma 90
_cell_formula_units_Z 4
_cell_length_a 15.4038(3)
_cell_length_b 17.0341(3)
_cell_length_c 24.8449(5)
_cell_measurement_reflns_used 9790
_cell_measurement_temperature 190(2)
_cell_measurement_theta_max 72.09
_cell_measurement_theta_min 3.94
_cell_volume 6319.3(2)
_computing_cell_refinement 'SAINT (8.27b) (Bruker, 2012)'
_computing_data_collection 'Apex2 (2012.2-0) (Bruker, 2012)'
_computing_data_reduction 'SAINT (8.27b) (Bruker, 2012)'
_computing_molecular_graphics 'Bruker SHELXTL'
_computing_publication_material 'Bruker SHELXTL'
_computing_structure_refinement 'SHELXL-2012 (Sheldrick, 2012)'
_computing_structure_solution 'SHELXS-97 (Sheldrick, 2008)'
_diffrn_ambient_temperature 190(2)
_diffrn_measured_fraction_theta_full 0.963
_diffrn_measured_fraction_theta_max 0.962
_diffrn_measurement_device_type 'Bruker Duo APEX-II CCD'
_diffrn_measurement_method '\f and \w scans'
_diffrn_radiation_type CuK\a
_diffrn_radiation_wavelength 1.54178
_diffrn_reflns_av_R_equivalents 0.0240
_diffrn_reflns_av_unetI/netI 0.0268
_diffrn_reflns_Laue_measured_fraction_full 0.963
_diffrn_reflns_Laue_measured_fraction_max 0.962
_diffrn_reflns_limit_h_max 18
_diffrn_reflns_limit_h_min -18
_diffrn_reflns_limit_k_max 20
_diffrn_reflns_limit_k_min -20
_diffrn_reflns_limit_l_max 24
_diffrn_reflns_limit_l_min -28
_diffrn_reflns_number 31143
_diffrn_reflns_point_group_measured_fraction_full 0.963
_diffrn_reflns_point_group_measured_fraction_max 0.962
_diffrn_reflns_theta_full 67.679
_diffrn_reflns_theta_max 68.239
_diffrn_reflns_theta_min 2.959
_exptl_absorpt_coefficient_mu 1.607
_exptl_absorpt_correction_T_max 1.0000
_exptl_absorpt_correction_T_min 0.7981
_exptl_absorpt_correction_type numerical
_exptl_absorpt_process_details 'SADABS 2012/1 (Sheldrick, 2012)'
_exptl_crystal_colour orange
_exptl_crystal_density_diffrn 1.098
_exptl_crystal_description plate
_exptl_crystal_F_000 2276
_exptl_crystal_size_max 0.266
_exptl_crystal_size_mid 0.202
_exptl_crystal_size_min 0.084
_refine_diff_density_max 0.362
_refine_diff_density_min -0.357
_refine_diff_density_rms 0.042
_refine_ls_extinction_method none
_refine_ls_goodness_of_fit_ref 1.043
_refine_ls_hydrogen_treatment constr
_refine_ls_matrix_type full
_refine_ls_number_parameters 704
_refine_ls_number_reflns 11146
_refine_ls_number_restraints 8
_refine_ls_restrained_S_all 1.049
_refine_ls_R_factor_all 0.0435
_refine_ls_R_factor_gt 0.0409
_refine_ls_shift/su_max 0.001
_refine_ls_shift/su_mean 0.000
_refine_ls_structure_factor_coef Fsqd
_refine_ls_weighting_details
; 
 w=1/[\s^2^(Fo^2^)+(0.0682P)^2^+1.8250P] 
 where P=(Fo^2^+2Fc^2^)/3 
;
_refine_ls_weighting_scheme calc
_refine_ls_wR_factor_gt 0.1178
_refine_ls_wR_factor_ref 0.1202
_reflns_Friedel_coverage 0.000
_reflns_number_gt 10320
_reflns_number_total 11146
_reflns_threshold_expression 'I > 2\s(I)'
_cod_data_source_file ja403244w_si_002.cif
_cod_data_source_block JB34FMI
_cod_database_code 4120140
_shelx_space_group_comment
; 
The symmetry employed for this shelxl refinement is uniquely defined 
by the following loop, which should always be used as a source of 
symmetry information in preference to the above space-group names. 
They are only intended as comments. 
;
_shelx_estimated_absorpt_t_min 0.675
_shelx_estimated_absorpt_t_max 0.877
_shelxl_version_number 2012-9

loop_
_space_group_symop_operation_xyz
'x, y, z'
'-x, y+1/2, -z+1/2'
'-x, -y, -z'
'x, -y-1/2, z-1/2'

loop_
_atom_site_label
_atom_site_type_symbol
_atom_site_fract_x
_atom_site_fract_y
_atom_site_fract_z
_atom_site_U_iso_or_equiv
_atom_site_adp_type
_atom_site_occupancy
_atom_site_site_symmetry_order
_atom_site_calc_flag
_atom_site_refinement_flags_posn
_atom_site_refinement_flags_adp
_atom_site_refinement_flags_occupancy
_atom_site_disorder_assembly
_atom_site_disorder_group
V1 V 0.68542(2) 0.72613(2) 0.86133(2) 0.02962(9) Uani 1 1 d . . . . .
N1 N 0.81094(8) 0.70759(7) 0.85608(5) 0.0302(3) Uani 1 1 d . . . . .
H1 H 0.8211 0.7098 0.8228 0.036 Uiso 1 1 calc R U . . .
N2 N 0.56071(8) 0.74714(7) 0.86727(5) 0.0297(3) Uani 1 1 d . . . . .
H2 H 0.5504 0.7430 0.9005 0.036 Uiso 1 1 calc R U . . .
C1 C 0.88349(9) 0.69153(8) 0.90008(6) 0.0292(3) Uani 1 1 d . . . . .
C2 C 0.86756(10) 0.68801(9) 0.95321(6) 0.0321(3) Uani 1 1 d . . . . .
C3 C 0.93552(11) 0.67001(11) 0.99955(7) 0.0435(4) Uani 1 1 d . . . . .
H3 H 0.9228 0.6673 1.0350 0.052 Uiso 1 1 calc R U . . .
C4 C 1.02186(11) 0.65596(12) 0.99464(7) 0.0479(4) Uani 1 1 d . . . . .
H4 H 1.0684 0.6437 1.0264 0.057 Uiso 1 1 calc R U . . .
C5 C 1.03878(10) 0.66006(10) 0.94282(7) 0.0405(4) Uani 1 1 d . . . . .
H5 H 1.0980 0.6508 0.9393 0.049 Uiso 1 1 calc R U . . .
C6 C 0.97198(10) 0.67739(9) 0.89530(6) 0.0314(3) Uani 1 1 d . . . . .
C7 C 0.77543(9) 0.70256(9) 0.96111(6) 0.0306(3) Uani 1 1 d . . . . .
C8 C 0.75230(10) 0.77785(9) 0.97731(6) 0.0329(3) Uani 1 1 d . . . . .
C9 C 0.67875(10) 0.78468(9) 1.00061(6) 0.0334(3) Uani 1 1 d . . . . .
H9 H 0.6638 0.8350 1.0122 0.040 Uiso 1 1 calc R U . . .
C10 C 0.62667(10) 0.72042(9) 1.00743(6) 0.0307(3) Uani 1 1 d . . . . .
C11 C 0.64576(9) 0.64848(9) 0.98647(6) 0.0317(3) Uani 1 1 d . . . . .
H11 H 0.6080 0.6049 0.9881 0.038 Uiso 1 1 calc R U . . .
C12 C 0.71848(10) 0.63814(9) 0.96312(6) 0.0310(3) Uani 1 1 d . . . . .
C13 C 0.81013(12) 0.84924(10) 0.97227(7) 0.0416(4) Uani 1 1 d . . . . .
H13 H 0.8369 0.8396 0.9401 0.050 Uiso 1 1 calc R U . . .
C14 C 0.75561(17) 0.92476(11) 0.96023(11) 0.0663(6) Uani 1 1 d . . . . .
H14A H 0.7016 0.9153 0.9305 0.099 Uiso 1 1 calc R U . . .
H14B H 0.7917 0.9657 0.9485 0.099 Uiso 1 1 calc R U . . .
H14C H 0.7384 0.9418 0.9939 0.099 Uiso 1 1 calc R U . . .
C15 C 0.88737(17) 0.86090(16) 1.02349(9) 0.0745(7) Uani 1 1 d . . . . .
H15A H 0.9233 0.9061 1.0177 0.112 Uiso 1 1 calc R U . . .
H15B H 0.9250 0.8138 1.0296 0.112 Uiso 1 1 calc R U . . .
H15C H 0.8634 0.8703 1.0560 0.112 Uiso 1 1 calc R U . . .
C16 C 0.54902(10) 0.72686(9) 1.03516(7) 0.0355(3) Uani 1 1 d . . . . .
H16 H 0.4924 0.7254 1.0051 0.043 Uiso 1 1 calc R U . . .
C17 C 0.54849(13) 0.80232(12) 1.06711(8) 0.0506(4) Uani 1 1 d . . . . .
H17A H 0.6039 0.8062 1.0965 0.076 Uiso 1 1 calc R U . . .
H17B H 0.4969 0.8026 1.0837 0.076 Uiso 1 1 calc R U . . .
H17C H 0.5443 0.8471 1.0418 0.076 Uiso 1 1 calc R U . . .
C18 C 0.54654(16) 0.65723(13) 1.07350(10) 0.0657(6) Uani 1 1 d . . . . .
H18A H 0.6022 0.6557 1.1029 0.098 Uiso 1 1 calc R U . . .
H18B H 0.5404 0.6084 1.0520 0.098 Uiso 1 1 calc R U . . .
H18C H 0.4955 0.6629 1.0902 0.098 Uiso 1 1 calc R U . . .
C19 C 0.74004(11) 0.55607(9) 0.94522(7) 0.0403(4) Uani 1 1 d . . . . .
H19 H 0.7796 0.5620 0.9190 0.048 Uiso 1 1 calc R U . . .
C20 C 0.65644(13) 0.51097(10) 0.91523(9) 0.0506(4) Uani 1 1 d . . . . .
H20A H 0.6219 0.4960 0.9419 0.076 Uiso 1 1 calc R U . . .
H20B H 0.6742 0.4637 0.8982 0.076 Uiso 1 1 calc R U . . .
H20C H 0.6196 0.5443 0.8863 0.076 Uiso 1 1 calc R U . . .
C21 C 0.79146(15) 0.50901(12) 0.99541(10) 0.0622(5) Uani 1 1 d . . . . .
H21A H 0.8477 0.5359 1.0125 0.093 Uiso 1 1 calc R U . . .
H21B H 0.8045 0.4565 0.9834 0.093 Uiso 1 1 calc R U . . .
H21C H 0.7551 0.5045 1.0226 0.093 Uiso 1 1 calc R U . . .
C22 C 0.99607(9) 0.67756(9) 0.84047(6) 0.0312(3) Uani 1 1 d . . . . .
C23 C 0.99021(10) 0.60716(9) 0.80994(7) 0.0363(3) Uani 1 1 d . . . . .
C24 C 1.01941(11) 0.60649(10) 0.76121(7) 0.0391(4) Uani 1 1 d . . . . .
H24 H 1.0157 0.5590 0.7408 0.047 Uiso 1 1 calc R U . . .
C25 C 1.05382(10) 0.67287(10) 0.74139(7) 0.0373(3) Uani 1 1 d . . . . .
C26 C 1.05848(10) 0.74180(10) 0.77195(7) 0.0351(3) Uani 1 1 d . . . . .
H26 H 1.0815 0.7879 0.7589 0.042 Uiso 1 1 calc R U . . .
C27 C 1.03052(10) 0.74539(9) 0.82107(6) 0.0325(3) Uani 1 1 d . . . . .
C28 C 0.95573(13) 0.53216(10) 0.83097(8) 0.0472(4) Uani 1 1 d . . . . .
H28 H 0.9350 0.5458 0.8649 0.057 Uiso 1 1 calc R U . . .
C29 C 0.87683(16) 0.49663(14) 0.78902(12) 0.0780(7) Uani 1 1 d . . . . .
H29A H 0.8961 0.4800 0.7560 0.117 Uiso 1 1 calc R U . . .
H29B H 0.8291 0.5358 0.7784 0.117 Uiso 1 1 calc R U . . .
H29C H 0.8543 0.4511 0.8056 0.117 Uiso 1 1 calc R U . . .
C30 C 1.02958(17) 0.47149(14) 0.84742(13) 0.0857(8) Uani 1 1 d . . . . .
H30A H 1.0075 0.4264 0.8646 0.129 Uiso 1 1 calc R U . . .
H30B H 1.0809 0.4948 0.8739 0.129 Uiso 1 1 calc R U . . .
H30C H 1.0481 0.4541 0.8143 0.129 Uiso 1 1 calc R U . . .
C31 C 1.08714(12) 0.66741(12) 0.68876(8) 0.0481(4) Uani 1 1 d . . . . .
H31 H 1.0469 0.6301 0.6631 0.058 Uiso 1 1 calc R U . . .
C32 C 1.08600(15) 0.74426(14) 0.65794(9) 0.0602(5) Uani 1 1 d . . . . .
H32A H 1.0272 0.7691 0.6529 0.090 Uiso 1 1 calc R U . . .
H32B H 1.0978 0.7342 0.6215 0.090 Uiso 1 1 calc R U . . .
H32C H 1.1323 0.7792 0.6794 0.090 Uiso 1 1 calc R U . . .
C33 C 1.18127(17) 0.63281(15) 0.70178(11) 0.0749(7) Uani 1 1 d . . . . .
H33A H 1.2225 0.6677 0.7273 0.112 Uiso 1 1 calc R U . . .
H33B H 1.2009 0.6273 0.6673 0.112 Uiso 1 1 calc R U . . .
H33C H 1.1810 0.5812 0.7191 0.112 Uiso 1 1 calc R U . . .
C34 C 1.03615(11) 0.82250(9) 0.85271(7) 0.0378(3) Uani 1 1 d . . . . .
H34 H 1.0308 0.8099 0.8911 0.045 Uiso 1 1 calc R U . . .
C35 C 0.95760(13) 0.87570(12) 0.82596(11) 0.0665(6) Uani 1 1 d . . . . .
H35A H 0.9604 0.8885 0.7880 0.100 Uiso 1 1 calc R U . . .
H35B H 0.9608 0.9241 0.8476 0.100 Uiso 1 1 calc R U . . .
H35C H 0.9012 0.8486 0.8251 0.100 Uiso 1 1 calc R U . . .
C36 C 1.12491(12) 0.86465(11) 0.85810(8) 0.0488(4) Uani 1 1 d . . . . .
H36A H 1.1742 0.8295 0.8755 0.073 Uiso 1 1 calc R U . . .
H36B H 1.1267 0.9117 0.8811 0.073 Uiso 1 1 calc R U . . .
H36C H 1.1310 0.8799 0.8212 0.073 Uiso 1 1 calc R U . . .
C37 C 0.48889(9) 0.76769(8) 0.82406(6) 0.0259(3) Uani 1 1 d . . . . .
C38 C 0.50485(9) 0.77403(8) 0.77079(6) 0.0274(3) Uani 1 1 d . . . . .
C39 C 0.43732(10) 0.79650(9) 0.72538(6) 0.0336(3) Uani 1 1 d . . . . .
H39 H 0.4499 0.8011 0.6899 0.040 Uiso 1 1 calc R U . . .
C40 C 0.35169(10) 0.81235(10) 0.73111(6) 0.0381(3) Uani 1 1 d . . . . .
H40 H 0.3056 0.8277 0.6999 0.046 Uiso 1 1 calc R U . . .
C41 C 0.33469(10) 0.80540(9) 0.78297(6) 0.0340(3) Uani 1 1 d . . . . .
H41 H 0.2760 0.8157 0.7869 0.041 Uiso 1 1 calc R U . . .
C42 C 0.40115(9) 0.78375(8) 0.82975(6) 0.0274(3) Uani 1 1 d . . . . .
C43 C 0.59630(9) 0.75828(9) 0.76235(6) 0.0278(3) Uani 1 1 d . . . . .
C44 C 0.65379(10) 0.82163(9) 0.75801(6) 0.0303(3) Uani 1 1 d . . . . .
C45 C 0.72725(10) 0.80847(9) 0.73593(6) 0.0338(3) Uani 1 1 d . . . . .
H45 H 0.7658 0.8512 0.7337 0.041 Uiso 1 1 calc R U . . .
C46 C 0.74637(10) 0.73540(9) 0.71707(6) 0.0322(3) Uani 1 1 d . . . . .
C47 C 0.69341(10) 0.67287(9) 0.72510(6) 0.0325(3) Uani 1 1 d . . . . .
H47 H 0.7078 0.6218 0.7147 0.039 Uiso 1 1 calc R U . . .
C48 C 0.61961(10) 0.68200(9) 0.74786(6) 0.0303(3) Uani 1 1 d . . . . .
C49 C 0.63348(11) 0.90531(9) 0.77200(7) 0.0372(3) Uani 1 1 d . . . . .
H49 H 0.5823 0.9044 0.7902 0.045 Uiso 1 1 calc R U . . .
C50 C 0.71429(14) 0.94266(11) 0.81205(10) 0.0600(5) Uani 1 1 d . . . . .
H50A H 0.7364 0.9074 0.8436 0.090 Uiso 1 1 calc R U . . .
H50B H 0.6965 0.9928 0.8255 0.090 Uiso 1 1 calc R U . . .
H50C H 0.7618 0.9517 0.7928 0.090 Uiso 1 1 calc R U . . .
C51 C 0.60607(15) 0.95375(12) 0.71881(9) 0.0571(5) Uani 1 1 d . . . . .
H51A H 0.6534 0.9511 0.6987 0.086 Uiso 1 1 calc R U . . .
H51B H 0.5969 1.0085 0.7282 0.086 Uiso 1 1 calc R U . . .
H51C H 0.5503 0.9327 0.6953 0.086 Uiso 1 1 calc R U . . .
C52 C 0.82355(10) 0.72637(10) 0.68917(7) 0.0395(4) Uani 1 1 d . . . . .
H52 H 0.8806 0.7334 0.7184 0.047 Uiso 1 1 calc R U . . .
C53 C 0.82036(13) 0.78992(13) 0.64522(9) 0.0563(5) Uani 1 1 d . . . . .
H53A H 0.7644 0.7852 0.6163 0.084 Uiso 1 1 calc R U . . .
H53B H 0.8714 0.7835 0.6286 0.084 Uiso 1 1 calc R U . . .
H53C H 0.8233 0.8418 0.6626 0.084 Uiso 1 1 calc R U . . .
C54 C 0.82703(12) 0.64618(12) 0.66278(8) 0.0501(4) Uani 1 1 d . . . . .
H54A H 0.8279 0.6051 0.6905 0.075 Uiso 1 1 calc R U . . .
H54B H 0.8813 0.6424 0.6490 0.075 Uiso 1 1 calc R U . . .
H54C H 0.7742 0.6394 0.6318 0.075 Uiso 1 1 calc R U . . .
C55 C 0.55949(11) 0.61167(9) 0.75045(7) 0.0365(3) Uani 1 1 d . . . . .
H55 H 0.5276 0.6217 0.7803 0.044 Uiso 1 1 calc R U . . .
C56 C 0.61239(13) 0.53527(10) 0.76423(8) 0.0489(4) Uani 1 1 d . . . . .
H56A H 0.6347 0.5189 0.7322 0.073 Uiso 1 1 calc R U . . .
H56B H 0.5733 0.4943 0.7729 0.073 Uiso 1 1 calc R U . . .
H56C H 0.6631 0.5436 0.7963 0.073 Uiso 1 1 calc R U . . .
C57 C 0.48874(12) 0.60310(11) 0.69508(7) 0.0463(4) Uani 1 1 d . . . . .
H57A H 0.4488 0.6487 0.6895 0.069 Uiso 1 1 calc R U . . .
H57B H 0.4537 0.5553 0.6959 0.069 Uiso 1 1 calc R U . . .
H57C H 0.5186 0.5998 0.6646 0.069 Uiso 1 1 calc R U . . .
C58 C 0.37711(9) 0.78342(8) 0.88476(6) 0.0273(3) Uani 1 1 d . . . . .
C59 C 0.34433(9) 0.71560(8) 0.90511(6) 0.0296(3) Uani 1 1 d . . . . .
C60 C 0.31393(10) 0.72063(9) 0.95367(7) 0.0346(3) Uani 1 1 d . . . . .
H60 H 0.2909 0.6748 0.9670 0.042 Uiso 1 1 calc R U . . .
C61 C 0.31637(11) 0.79039(10) 0.98294(7) 0.0370(3) Uani 1 1 d . . . . .
C62 C 0.35061(11) 0.85592(9) 0.96257(6) 0.0365(3) Uani 1 1 d . . . . .
H62 H 0.3541 0.9038 0.9826 0.044 Uiso 1 1 calc R U . . .
C63 C 0.38000(10) 0.85449(9) 0.91415(6) 0.0319(3) Uani 1 1 d . . . . .
C64 C 0.34097(10) 0.63718(9) 0.87546(7) 0.0341(3) Uani 1 1 d . . . . .
H64 H 0.3587 0.6463 0.8398 0.041 Uiso 1 1 calc R U . . .
C65 C 0.40804(13) 0.57966(12) 0.91029(9) 0.0581(5) Uani 1 1 d . . . . .
H65A H 0.4685 0.6017 0.9170 0.087 Uiso 1 1 calc R U . . .
H65B H 0.4057 0.5298 0.8903 0.087 Uiso 1 1 calc R U . . .
H65C H 0.3929 0.5707 0.9459 0.087 Uiso 1 1 calc R U . . .
C66 C 0.24721(11) 0.60183(11) 0.86140(8) 0.0475(4) Uani 1 1 d . . . . .
H66A H 0.2303 0.5883 0.8958 0.071 Uiso 1 1 calc R U . . .
H66B H 0.2465 0.5544 0.8390 0.071 Uiso 1 1 calc R U . . .
H66C H 0.2045 0.6401 0.8404 0.071 Uiso 1 1 calc R U . . .
C67 C 0.28103(14) 0.79917(12) 1.03479(8) 0.0528(5) Uani 1 1 d D . . . .
H67 H 0.3221 0.8369 1.0596 0.063 Uiso 0.87 1 calc R U P A 1
H67B H 0.2598 0.7439 1.0364 0.063 Uiso 0.13 1 calc R U P A 2
C68 C 0.28214(17) 0.72603(14) 1.06767(10) 0.0539(5) Uani 0.87 1 d D U P B 1
H68A H 0.2376 0.6891 1.0467 0.081 Uiso 0.87 1 calc R U P B 1
H68B H 0.2678 0.7387 1.1030 0.081 Uiso 0.87 1 calc R U P B 1
H68C H 0.3418 0.7021 1.0750 0.081 Uiso 0.87 1 calc R U P B 1
C68B C 0.3258(10) 0.8065(10) 1.0911(4) 0.064(2) Uiso 0.13 1 d D U P B 2
H68D H 0.2830 0.8222 1.1125 0.096 Uiso 0.13 1 calc R U P B 2
H68E H 0.3728 0.8464 1.0951 0.096 Uiso 0.13 1 calc R U P B 2
H68F H 0.3528 0.7560 1.1049 0.096 Uiso 0.13 1 calc R U P B 2
C69 C 0.18826(15) 0.83877(12) 1.01930(9) 0.0585(5) Uani 1 1 d D . . . .
H69A H 0.1923 0.8885 1.0002 0.088 Uiso 1 1 calc R U . . .
H69B H 0.1681 0.8489 1.0531 0.088 Uiso 1 1 calc R U . . .
H69C H 0.1454 0.8041 0.9947 0.088 Uiso 1 1 calc R U . . .
C70 C 0.41352(11) 0.92990(9) 0.89338(7) 0.0370(3) Uani 1 1 d . . . . .
H70 H 0.4157 0.9207 0.8540 0.044 Uiso 1 1 calc R U . . .
C71 C 0.50771(15) 0.94854(15) 0.92581(13) 0.0857(9) Uani 1 1 d . . . . .
H71A H 0.5289 0.9957 0.9104 0.129 Uiso 1 1 calc R U . . .
H71B H 0.5472 0.9043 0.9232 0.129 Uiso 1 1 calc R U . . .
H71C H 0.5081 0.9577 0.9648 0.129 Uiso 1 1 calc R U . . .
C72 C 0.35088(15) 0.99796(11) 0.89343(11) 0.0643(6) Uani 1 1 d . . . . .
H72A H 0.3504 1.0111 0.9318 0.097 Uiso 1 1 calc R U . . .
H72B H 0.2903 0.9835 0.8727 0.097 Uiso 1 1 calc R U . . .
H72C H 0.3713 1.0435 0.8758 0.097 Uiso 1 1 calc R U . . .

loop_
_atom_site_aniso_label
_atom_site_aniso_U_11
_atom_site_aniso_U_22
_atom_site_aniso_U_33
_atom_site_aniso_U_23
_atom_site_aniso_U_13
_atom_site_aniso_U_12
V1 0.02248(14) 0.04076(16) 0.02685(15) 0.00183(9) 0.00841(10) 0.00197(9)
N1 0.0264(6) 0.0426(7) 0.0232(6) 0.0026(5) 0.0090(5) 0.0023(5)
N2 0.0260(6) 0.0437(7) 0.0206(6) 0.0028(5) 0.0084(5) 0.0015(5)
C1 0.0256(7) 0.0337(7) 0.0289(8) 0.0019(5) 0.0078(5) 0.0002(5)
C2 0.0275(7) 0.0427(8) 0.0275(8) 0.0038(6) 0.0095(6) 0.0003(6)
C3 0.0336(8) 0.0688(11) 0.0294(8) 0.0083(7) 0.0105(6) 0.0033(8)
C4 0.0299(8) 0.0789(12) 0.0328(9) 0.0116(8) 0.0039(6) 0.0067(8)
C5 0.0253(7) 0.0593(10) 0.0384(9) 0.0067(7) 0.0102(6) 0.0047(7)
C6 0.0271(7) 0.0375(7) 0.0315(8) 0.0025(6) 0.0109(6) 0.0003(6)
C7 0.0283(7) 0.0421(8) 0.0224(7) 0.0044(6) 0.0084(5) 0.0022(6)
C8 0.0339(8) 0.0407(8) 0.0252(8) 0.0022(6) 0.0092(6) -0.0024(6)
C9 0.0362(8) 0.0391(8) 0.0268(8) -0.0004(6) 0.0113(6) 0.0022(6)
C10 0.0268(7) 0.0432(8) 0.0220(7) 0.0021(5) 0.0058(6) 0.0020(6)
C11 0.0278(7) 0.0390(8) 0.0289(8) 0.0041(6) 0.0083(6) -0.0009(6)
C12 0.0301(7) 0.0385(8) 0.0249(7) 0.0048(6) 0.0078(6) 0.0039(6)
C13 0.0462(9) 0.0454(9) 0.0381(9) -0.0034(7) 0.0200(7) -0.0101(7)
C14 0.0827(15) 0.0392(10) 0.0945(17) 0.0004(10) 0.0553(13) -0.0058(10)
C15 0.0809(16) 0.0887(16) 0.0504(12) -0.0054(11) 0.0098(11) -0.0444(13)
C16 0.0285(8) 0.0512(9) 0.0288(8) -0.0022(6) 0.0107(6) -0.0004(6)
C17 0.0451(10) 0.0661(12) 0.0472(11) -0.0151(9) 0.0241(8) -0.0029(8)
C18 0.0741(14) 0.0675(13) 0.0746(15) 0.0143(11) 0.0551(12) 0.0038(11)
C19 0.0407(9) 0.0379(8) 0.0475(10) 0.0042(7) 0.0208(7) 0.0056(7)
C20 0.0575(11) 0.0405(9) 0.0588(12) -0.0079(8) 0.0236(9) -0.0028(8)
C21 0.0620(12) 0.0503(11) 0.0745(14) 0.0196(10) 0.0173(11) 0.0162(9)
C22 0.0233(7) 0.0412(8) 0.0308(8) 0.0017(6) 0.0101(6) 0.0036(6)
C23 0.0320(8) 0.0405(8) 0.0378(9) 0.0014(6) 0.0115(6) 0.0022(6)
C24 0.0373(8) 0.0426(8) 0.0393(9) -0.0055(7) 0.0129(7) 0.0038(7)
C25 0.0296(7) 0.0504(9) 0.0342(8) -0.0007(7) 0.0123(6) 0.0037(6)
C26 0.0290(7) 0.0434(8) 0.0358(9) 0.0036(6) 0.0133(6) -0.0005(6)
C27 0.0243(7) 0.0411(8) 0.0335(8) 0.0009(6) 0.0100(6) 0.0019(6)
C28 0.0588(11) 0.0391(9) 0.0484(10) 0.0014(7) 0.0222(8) -0.0022(8)
C29 0.0561(13) 0.0645(14) 0.1053(19) 0.0264(13) 0.0043(12) -0.0186(11)
C30 0.0682(15) 0.0589(13) 0.119(2) 0.0371(14) 0.0018(14) -0.0006(11)
C31 0.0482(10) 0.0620(11) 0.0406(10) -0.0083(8) 0.0229(8) -0.0014(8)
C32 0.0608(12) 0.0837(14) 0.0451(11) 0.0128(10) 0.0300(9) 0.0172(11)
C33 0.0824(16) 0.0824(15) 0.0789(16) 0.0158(12) 0.0561(13) 0.0360(13)
C34 0.0377(8) 0.0413(8) 0.0377(9) -0.0021(6) 0.0155(7) -0.0033(7)
C35 0.0436(11) 0.0523(11) 0.0993(17) -0.0217(11) 0.0091(11) 0.0087(9)
C36 0.0406(9) 0.0502(10) 0.0558(11) -0.0082(8) 0.0120(8) -0.0073(8)
C37 0.0256(7) 0.0295(7) 0.0233(7) 0.0000(5) 0.0072(5) -0.0023(5)
C38 0.0271(7) 0.0327(7) 0.0244(7) -0.0002(5) 0.0103(5) -0.0021(5)
C39 0.0331(8) 0.0467(8) 0.0225(7) 0.0027(6) 0.0100(6) -0.0014(6)
C40 0.0299(8) 0.0566(10) 0.0258(8) 0.0061(6) 0.0032(6) 0.0031(7)
C41 0.0245(7) 0.0486(9) 0.0300(8) 0.0021(6) 0.0089(6) 0.0024(6)
C42 0.0272(7) 0.0336(7) 0.0231(7) 0.0006(5) 0.0096(5) -0.0015(5)
C43 0.0275(7) 0.0370(7) 0.0202(7) 0.0004(5) 0.0086(5) -0.0023(6)
C44 0.0302(7) 0.0368(7) 0.0254(7) 0.0009(5) 0.0094(6) -0.0021(6)
C45 0.0297(7) 0.0428(8) 0.0310(8) 0.0021(6) 0.0116(6) -0.0065(6)
C46 0.0259(7) 0.0488(9) 0.0224(7) -0.0010(6) 0.0069(6) 0.0004(6)
C47 0.0315(7) 0.0402(8) 0.0274(8) -0.0035(6) 0.0100(6) 0.0017(6)
C48 0.0311(7) 0.0372(8) 0.0236(7) -0.0002(5) 0.0085(5) -0.0022(6)
C49 0.0378(8) 0.0352(8) 0.0423(9) -0.0007(6) 0.0172(7) -0.0029(6)
C50 0.0532(11) 0.0437(10) 0.0806(15) -0.0193(9) 0.0113(10) -0.0056(8)
C51 0.0725(13) 0.0496(10) 0.0578(12) 0.0123(9) 0.0327(10) 0.0178(9)
C52 0.0252(8) 0.0637(11) 0.0314(9) -0.0068(7) 0.0103(6) -0.0026(7)
C53 0.0528(12) 0.0744(13) 0.0532(12) -0.0012(9) 0.0351(9) -0.0110(9)
C54 0.0393(9) 0.0707(12) 0.0455(11) -0.0118(9) 0.0208(8) 0.0024(8)
C55 0.0407(8) 0.0364(8) 0.0360(8) -0.0030(6) 0.0163(7) -0.0066(6)
C56 0.0595(11) 0.0374(9) 0.0555(11) 0.0019(7) 0.0248(9) -0.0023(8)
C57 0.0489(10) 0.0495(10) 0.0416(10) -0.0062(7) 0.0128(7) -0.0167(8)
C58 0.0207(6) 0.0375(7) 0.0247(7) 0.0018(5) 0.0074(5) 0.0024(5)
C59 0.0246(7) 0.0382(7) 0.0274(8) 0.0017(6) 0.0091(6) 0.0013(5)
C60 0.0331(8) 0.0415(8) 0.0330(8) 0.0070(6) 0.0154(6) 0.0009(6)
C61 0.0372(8) 0.0470(8) 0.0300(8) 0.0047(6) 0.0147(6) 0.0087(7)
C62 0.0431(9) 0.0394(8) 0.0293(8) -0.0019(6) 0.0131(6) 0.0062(7)
C63 0.0311(7) 0.0374(8) 0.0282(8) 0.0018(6) 0.0092(6) 0.0030(6)
C64 0.0342(8) 0.0372(8) 0.0333(8) -0.0002(6) 0.0128(6) -0.0030(6)
C65 0.0474(10) 0.0498(10) 0.0680(13) -0.0165(9) -0.0034(9) 0.0140(8)
C66 0.0370(9) 0.0465(9) 0.0563(11) -0.0048(8) 0.0065(8) -0.0051(7)
C67 0.0645(12) 0.0622(11) 0.0396(10) 0.0047(8) 0.0281(9) 0.0110(9)
C68 0.0586(13) 0.0688(14) 0.0417(12) 0.0125(9) 0.0267(10) 0.0095(10)
C69 0.0698(13) 0.0620(11) 0.0579(13) 0.0065(9) 0.0431(10) 0.0158(10)
C70 0.0433(9) 0.0352(8) 0.0346(8) 0.0009(6) 0.0139(7) -0.0005(6)
C71 0.0517(12) 0.0736(15) 0.119(2) 0.0461(15) -0.0041(13) -0.0197(11)
C72 0.0628(13) 0.0429(10) 0.0953(17) 0.0203(10) 0.0348(12) 0.0091(9)

loop_
_atom_type_symbol
_atom_type_description
_atom_type_scat_dispersion_real
_atom_type_scat_dispersion_imag
_atom_type_scat_source
C C 0.0181 0.0091 'International Tables Vol C Tables 4.2.6.8 and 6.1.1.4'
H H 0.0000 0.0000 'International Tables Vol C Tables 4.2.6.8 and 6.1.1.4'
N N 0.0311 0.0180 'International Tables Vol C Tables 4.2.6.8 and 6.1.1.4'
V V 0.0687 2.1097 'International Tables Vol C Tables 4.2.6.8 and 6.1.1.4'

loop_
_geom_angle_atom_site_label_1
_geom_angle_atom_site_label_2
_geom_angle_atom_site_label_3
_geom_angle
N2 V1 N1 178.68(5)
N2 V1 C7 105.02(5)
N1 V1 C7 74.64(5)
N2 V1 C43 74.59(5)
N1 V1 C43 105.68(5)
C7 V1 C43 176.70(5)
C1 N1 V1 125.93(10)
C1 N1 H1 117.0
V1 N1 H1 117.0
C37 N2 V1 126.07(10)
C37 N2 H2 117.0
V1 N2 H2 117.0
N1 C1 C2 117.24(13)
N1 C1 C6 124.99(13)
C2 C1 C6 117.77(13)
C3 C2 C1 121.35(14)
C3 C2 C7 118.24(14)
C1 C2 C7 120.40(13)
C4 C3 C2 120.66(16)
C4 C3 H3 119.7
C2 C3 H3 119.7
C5 C4 C3 118.68(15)
C5 C4 H4 120.7
C3 C4 H4 120.7
C4 C5 C6 122.20(14)
C4 C5 H5 118.9
C6 C5 H5 118.9
C5 C6 C1 119.34(14)
C5 C6 C22 118.34(13)
C1 C6 C22 122.29(13)
C12 C7 C8 119.43(13)
C12 C7 C2 119.46(13)
C8 C7 C2 119.94(13)
C12 C7 V1 87.87(9)
C8 C7 V1 91.09(9)
C2 C7 V1 101.78(9)
C9 C8 C7 118.64(13)
C9 C8 C13 120.99(14)
C7 C8 C13 120.28(14)
C10 C9 C8 122.34(14)
C10 C9 H9 118.8
C8 C9 H9 118.8
C11 C10 C9 117.79(14)
C11 C10 C16 119.62(13)
C9 C10 C16 122.57(13)
C10 C11 C12 122.19(14)
C10 C11 H11 118.9
C12 C11 H11 118.9
C11 C12 C7 119.09(14)
C11 C12 C19 119.43(13)
C7 C12 C19 121.24(13)
C14 C13 C15 109.42(18)
C14 C13 C8 112.50(15)
C15 C13 C8 112.65(15)
C14 C13 H13 107.3
C15 C13 H13 107.3
C8 C13 H13 107.3
C13 C14 H14A 109.5
C13 C14 H14B 109.5
H14A C14 H14B 109.5
C13 C14 H14C 109.5
H14A C14 H14C 109.5
H14B C14 H14C 109.5
C13 C15 H15A 109.5
C13 C15 H15B 109.5
H15A C15 H15B 109.5
C13 C15 H15C 109.5
H15A C15 H15C 109.5
H15B C15 H15C 109.5
C17 C16 C10 113.87(13)
C17 C16 C18 109.18(16)
C10 C16 C18 111.64(13)
C17 C16 H16 107.3
C10 C16 H16 107.3
C18 C16 H16 107.3
C16 C17 H17A 109.5
C16 C17 H17B 109.5
H17A C17 H17B 109.5
C16 C17 H17C 109.5
H17A C17 H17C 109.5
H17B C17 H17C 109.5
C16 C18 H18A 109.5
C16 C18 H18B 109.5
H18A C18 H18B 109.5
C16 C18 H18C 109.5
H18A C18 H18C 109.5
H18B C18 H18C 109.5
C20 C19 C12 112.63(13)
C20 C19 C21 109.86(16)
C12 C19 C21 110.38(15)
C20 C19 H19 107.9
C12 C19 H19 107.9
C21 C19 H19 107.9
C19 C20 H20A 109.5
C19 C20 H20B 109.5
H20A C20 H20B 109.5
C19 C20 H20C 109.5
H20A C20 H20C 109.5
H20B C20 H20C 109.5
C19 C21 H21A 109.5
C19 C21 H21B 109.5
H21A C21 H21B 109.5
C19 C21 H21C 109.5
H21A C21 H21C 109.5
H21B C21 H21C 109.5
C27 C22 C23 119.63(14)
C27 C22 C6 120.83(13)
C23 C22 C6 119.37(13)
C24 C23 C22 118.92(14)
C24 C23 C28 120.37(15)
C22 C23 C28 120.67(14)
C25 C24 C23 122.33(15)
C25 C24 H24 118.8
C23 C24 H24 118.8
C24 C25 C26 117.82(14)
C24 C25 C31 119.59(15)
C26 C25 C31 122.56(15)
C25 C26 C27 122.03(15)
C25 C26 H26 119.0
C27 C26 H26 119.0
C26 C27 C22 119.27(14)
C26 C27 C34 120.00(14)
C22 C27 C34 120.72(13)
C30 C28 C29 109.52(19)
C30 C28 C23 111.23(16)
C29 C28 C23 112.72(16)
C30 C28 H28 107.7
C29 C28 H28 107.7
C23 C28 H28 107.7
C28 C29 H29A 109.5
C28 C29 H29B 109.5
H29A C29 H29B 109.5
C28 C29 H29C 109.5
H29A C29 H29C 109.5
H29B C29 H29C 109.5
C28 C30 H30A 109.5
C28 C30 H30B 109.5
H30A C30 H30B 109.5
C28 C30 H30C 109.5
H30A C30 H30C 109.5
H30B C30 H30C 109.5
C32 C31 C25 114.68(16)
C32 C31 C33 109.49(17)
C25 C31 C33 110.22(16)
C32 C31 H31 107.4
C25 C31 H31 107.4
C33 C31 H31 107.4
C31 C32 H32A 109.5
C31 C32 H32B 109.5
H32A C32 H32B 109.5
C31 C32 H32C 109.5
H32A C32 H32C 109.5
H32B C32 H32C 109.5
C31 C33 H33A 109.5
C31 C33 H33B 109.5
H33A C33 H33B 109.5
C31 C33 H33C 109.5
H33A C33 H33C 109.5
H33B C33 H33C 109.5
C36 C34 C27 112.88(13)
C36 C34 C35 110.93(15)
C27 C34 C35 110.42(14)
C36 C34 H34 107.5
C27 C34 H34 107.5
C35 C34 H34 107.5
C34 C35 H35A 109.5
C34 C35 H35B 109.5
H35A C35 H35B 109.5
C34 C35 H35C 109.5
H35A C35 H35C 109.5
H35B C35 H35C 109.5
C34 C36 H36A 109.5
C34 C36 H36B 109.5
H36A C36 H36B 109.5
C34 C36 H36C 109.5
H36A C36 H36C 109.5
H36B C36 H36C 109.5
N2 C37 C38 117.23(12)
N2 C37 C42 124.80(13)
C38 C37 C42 117.97(13)
C39 C38 C37 121.08(13)
C39 C38 C43 118.58(13)
C37 C38 C43 120.32(13)
C40 C39 C38 120.80(14)
C40 C39 H39 119.6
C38 C39 H39 119.6
C41 C40 C39 118.81(14)
C41 C40 H40 120.6
C39 C40 H40 120.6
C40 C41 C42 122.05(14)
C40 C41 H41 119.0
C42 C41 H41 119.0
C41 C42 C37 119.29(13)
C41 C42 C58 117.67(12)
C37 C42 C58 122.94(12)
C44 C43 C48 118.48(13)
C44 C43 C38 120.05(13)
C48 C43 C38 120.33(12)
C44 C43 V1 92.20(9)
C48 C43 V1 86.47(9)
C38 C43 V1 101.78(9)
C45 C44 C43 119.42(14)
C45 C44 C49 118.35(13)
C43 C44 C49 122.01(13)
C46 C45 C44 122.58(14)
C46 C45 H45 118.7
C44 C45 H45 118.7
C47 C46 C45 117.38(14)
C47 C46 C52 122.72(14)
C45 C46 C52 119.90(14)
C46 C47 C48 122.61(14)
C46 C47 H47 118.7
C48 C47 H47 118.7
C47 C48 C43 119.13(13)
C47 C48 C55 119.49(13)
C43 C48 C55 121.00(13)
C44 C49 C51 109.76(14)
C44 C49 C50 111.06(14)
C51 C49 C50 110.26(16)
C44 C49 H49 108.6
C51 C49 H49 108.6
C50 C49 H49 108.6
C49 C50 H50A 109.5
C49 C50 H50B 109.5
H50A C50 H50B 109.5
C49 C50 H50C 109.5
H50A C50 H50C 109.5
H50B C50 H50C 109.5
C49 C51 H51A 109.5
C49 C51 H51B 109.5
H51A C51 H51B 109.5
C49 C51 H51C 109.5
H51A C51 H51C 109.5
H51B C51 H51C 109.5
C54 C52 C46 113.62(14)
C54 C52 C53 109.04(15)
C46 C52 C53 111.18(14)
C54 C52 H52 107.6
C46 C52 H52 107.6
C53 C52 H52 107.6
C52 C53 H53A 109.5
C52 C53 H53B 109.5
H53A C53 H53B 109.5
C52 C53 H53C 109.5
H53A C53 H53C 109.5
H53B C53 H53C 109.5
C52 C54 H54A 109.5
C52 C54 H54B 109.5
H54A C54 H54B 109.5
C52 C54 H54C 109.5
H54A C54 H54C 109.5
H54B C54 H54C 109.5
C48 C55 C56 112.48(13)
C48 C55 C57 109.94(13)
C56 C55 C57 109.95(14)
C48 C55 H55 108.1
C56 C55 H55 108.1
C57 C55 H55 108.1
C55 C56 H56A 109.5
C55 C56 H56B 109.5
H56A C56 H56B 109.5
C55 C56 H56C 109.5
H56A C56 H56C 109.5
H56B C56 H56C 109.5
C55 C57 H57A 109.5
C55 C57 H57B 109.5
H57A C57 H57B 109.5
C55 C57 H57C 109.5
H57A C57 H57C 109.5
H57B C57 H57C 109.5
C59 C58 C63 119.27(13)
C59 C58 C42 121.46(13)
C63 C58 C42 119.03(13)
C60 C59 C58 119.08(14)
C60 C59 C64 119.51(13)
C58 C59 C64 121.40(13)
C61 C60 C59 122.13(14)
C61 C60 H60 118.9
C59 C60 H60 118.9
C62 C61 C60 117.57(14)
C62 C61 C67 118.54(15)
C60 C61 C67 123.86(16)
C61 C62 C63 122.61(15)
C61 C62 H62 118.7
C63 C62 H62 118.7
C62 C63 C58 119.31(14)
C62 C63 C70 119.35(14)
C58 C63 C70 121.33(13)
C59 C64 C66 112.07(13)
C59 C64 C65 110.56(13)
C66 C64 C65 110.31(14)
C59 C64 H64 107.9
C66 C64 H64 107.9
C65 C64 H64 107.9
C64 C65 H65A 109.5
C64 C65 H65B 109.5
H65A C65 H65B 109.5
C64 C65 H65C 109.5
H65A C65 H65C 109.5
H65B C65 H65C 109.5
C64 C66 H66A 109.5
C64 C66 H66B 109.5
H66A C66 H66B 109.5
C64 C66 H66C 109.5
H66A C66 H66C 109.5
H66B C66 H66C 109.5
C68B C67 C61 131.3(7)
C68 C67 C61 115.08(17)
C68B C67 C69 114.1(7)
C68 C67 C69 112.86(18)
C61 C67 C69 109.50(15)
C68 C67 H67 106.3
C61 C67 H67 106.3
C69 C67 H67 106.3
C68B C67 H67B 97.4
C61 C67 H67B 97.4
C69 C67 H67B 97.4
C67 C68 H68A 109.5
C67 C68 H68B 109.5
H68A C68 H68B 109.5
C67 C68 H68C 109.5
H68A C68 H68C 109.5
H68B C68 H68C 109.5
C67 C68B H68D 109.5
C67 C68B H68E 109.5
H68D C68B H68E 109.5
C67 C68B H68F 109.5
H68D C68B H68F 109.5
H68E C68B H68F 109.5
C67 C69 H69A 109.5
C67 C69 H69B 109.5
H69A C69 H69B 109.5
C67 C69 H69C 109.5
H69A C69 H69C 109.5
H69B C69 H69C 109.5
C72 C70 C71 111.65(18)
C72 C70 C63 112.23(14)
C71 C70 C63 110.99(14)
C72 C70 H70 107.2
C71 C70 H70 107.2
C63 C70 H70 107.2
C70 C71 H71A 109.5
C70 C71 H71B 109.5
H71A C71 H71B 109.5
C70 C71 H71C 109.5
H71A C71 H71C 109.5
H71B C71 H71C 109.5
C70 C72 H72A 109.5
C70 C72 H72B 109.5
H72A C72 H72B 109.5
C70 C72 H72C 109.5
H72A C72 H72C 109.5
H72B C72 H72C 109.5

loop_
_geom_bond_atom_site_label_1
_geom_bond_atom_site_label_2
_geom_bond_distance
V1 N2 1.9948(12)
V1 N1 1.9948(12)
V1 C7 2.5574(14)
V1 C43 2.5638(14)
N1 C1 1.3851(18)
N1 H1 0.8800
N2 C37 1.3840(18)
N2 H2 0.8800
C1 C2 1.402(2)
C1 C6 1.418(2)
C2 C3 1.387(2)
C2 C7 1.5003(19)
C3 C4 1.386(2)
C3 H3 0.9500
C4 C5 1.377(2)
C4 H4 0.9500
C5 C6 1.394(2)
C5 H5 0.9500
C6 C22 1.497(2)
C7 C12 1.413(2)
C7 C8 1.416(2)
C8 C9 1.398(2)
C8 C13 1.531(2)
C9 C10 1.392(2)
C9 H9 0.9500
C10 C11 1.391(2)
C10 C16 1.524(2)
C11 C12 1.393(2)
C11 H11 0.9500
C12 C19 1.528(2)
C13 C14 1.525(3)
C13 C15 1.527(3)
C13 H13 1.0000
C14 H14A 0.9800
C14 H14B 0.9800
C14 H14C 0.9800
C15 H15A 0.9800
C15 H15B 0.9800
C15 H15C 0.9800
C16 C17 1.512(2)
C16 C18 1.527(3)
C16 H16 1.0000
C17 H17A 0.9800
C17 H17B 0.9800
C17 H17C 0.9800
C18 H18A 0.9800
C18 H18B 0.9800
C18 H18C 0.9800
C19 C20 1.527(3)
C19 C21 1.530(3)
C19 H19 1.0000
C20 H20A 0.9800
C20 H20B 0.9800
C20 H20C 0.9800
C21 H21A 0.9800
C21 H21B 0.9800
C21 H21C 0.9800
C22 C27 1.405(2)
C22 C23 1.410(2)
C23 C24 1.391(2)
C23 C28 1.524(2)
C24 C25 1.389(2)
C24 H24 0.9500
C25 C26 1.391(2)
C25 C31 1.520(2)
C26 C27 1.392(2)
C26 H26 0.9500
C27 C34 1.522(2)
C28 C30 1.517(3)
C28 C29 1.519(3)
C28 H28 1.0000
C29 H29A 0.9800
C29 H29B 0.9800
C29 H29C 0.9800
C30 H30A 0.9800
C30 H30B 0.9800
C30 H30C 0.9800
C31 C32 1.515(3)
C31 C33 1.524(3)
C31 H31 1.0000
C32 H32A 0.9800
C32 H32B 0.9800
C32 H32C 0.9800
C33 H33A 0.9800
C33 H33B 0.9800
C33 H33C 0.9800
C34 C36 1.521(2)
C34 C35 1.527(3)
C34 H34 1.0000
C35 H35A 0.9800
C35 H35B 0.9800
C35 H35C 0.9800
C36 H36A 0.9800
C36 H36B 0.9800
C36 H36C 0.9800
C37 C38 1.408(2)
C37 C42 1.420(2)
C38 C39 1.387(2)
C38 C43 1.4985(19)
C39 C40 1.387(2)
C39 H39 0.9500
C40 C41 1.382(2)
C40 H40 0.9500
C41 C42 1.397(2)
C41 H41 0.9500
C42 C58 1.501(2)
C43 C44 1.417(2)
C43 C48 1.418(2)
C44 C45 1.392(2)
C44 C49 1.518(2)
C45 C46 1.387(2)
C45 H45 0.9500
C46 C47 1.386(2)
C46 C52 1.524(2)
C47 C48 1.397(2)
C47 H47 0.9500
C48 C55 1.525(2)
C49 C51 1.527(2)
C49 C50 1.528(2)
C49 H49 1.0000
C50 H50A 0.9800
C50 H50B 0.9800
C50 H50C 0.9800
C51 H51A 0.9800
C51 H51B 0.9800
C51 H51C 0.9800
C52 C54 1.522(2)
C52 C53 1.530(3)
C52 H52 1.0000
C53 H53A 0.9800
C53 H53B 0.9800
C53 H53C 0.9800
C54 H54A 0.9800
C54 H54B 0.9800
C54 H54C 0.9800
C55 C56 1.529(2)
C55 C57 1.538(2)
C55 H55 1.0000
C56 H56A 0.9800
C56 H56B 0.9800
C56 H56C 0.9800
C57 H57A 0.9800
C57 H57B 0.9800
C57 H57C 0.9800
C58 C59 1.404(2)
C58 C63 1.409(2)
C59 C60 1.400(2)
C59 C64 1.520(2)
C60 C61 1.389(2)
C60 H60 0.9500
C61 C62 1.382(2)
C61 C67 1.524(2)
C62 C63 1.386(2)
C62 H62 0.9500
C63 C70 1.521(2)
C64 C66 1.524(2)
C64 C65 1.529(2)
C64 H64 1.0000
C65 H65A 0.9800
C65 H65B 0.9800
C65 H65C 0.9800
C66 H66A 0.9800
C66 H66B 0.9800
C66 H66C 0.9800
C67 C68B 1.405(9)
C67 C68 1.488(3)
C67 C69 1.541(3)
C67 H67 1.0000
C67 H67B 1.0000
C68 H68A 0.9800
C68 H68B 0.9800
C68 H68C 0.9800
C68B H68D 0.9800
C68B H68E 0.9800
C68B H68F 0.9800
C69 H69A 0.9800
C69 H69B 0.9800
C69 H69C 0.9800
C70 C72 1.509(2)
C70 C71 1.510(3)
C70 H70 1.0000
C71 H71A 0.9800
C71 H71B 0.9800
C71 H71C 0.9800
C72 H72A 0.9800
C72 H72B 0.9800
C72 H72C 0.9800

loop_
_geom_torsion_atom_site_label_1
_geom_torsion_atom_site_label_2
_geom_torsion_atom_site_label_3
_geom_torsion_atom_site_label_4
_geom_torsion
V1 N1 C1 C2 -0.06(19)
V1 N1 C1 C6 179.02(11)
N1 C1 C2 C3 178.08(15)
C6 C1 C2 C3 -1.1(2)
N1 C1 C2 C7 -1.0(2)
C6 C1 C2 C7 179.88(13)
C1 C2 C3 C4 0.9(3)
C7 C2 C3 C4 179.94(17)
C2 C3 C4 C5 -0.1(3)
C3 C4 C5 C6 -0.4(3)
C4 C5 C6 C1 0.1(3)
C4 C5 C6 C22 -177.72(17)
N1 C1 C6 C5 -178.51(15)
C2 C1 C6 C5 0.6(2)
N1 C1 C6 C22 -0.7(2)
C2 C1 C6 C22 178.35(14)
C3 C2 C7 C12 -83.63(19)
C1 C2 C7 C12 95.46(17)
C3 C2 C7 C8 83.93(19)
C1 C2 C7 C8 -96.98(18)
C3 C2 C7 V1 -177.88(13)
C1 C2 C7 V1 1.21(16)
C12 C7 C8 C9 6.9(2)
C2 C7 C8 C9 -160.66(14)
V1 C7 C8 C9 95.07(13)
C12 C7 C8 C13 -176.45(14)
C2 C7 C8 C13 16.0(2)
V1 C7 C8 C13 -88.28(14)
C7 C8 C9 C10 -1.2(2)
C13 C8 C9 C10 -177.85(14)
C8 C9 C10 C11 -4.6(2)
C8 C9 C10 C16 177.16(14)
C9 C10 C11 C12 4.9(2)
C16 C10 C11 C12 -176.82(13)
C10 C11 C12 C7 0.7(2)
C10 C11 C12 C19 175.03(14)
C8 C7 C12 C11 -6.7(2)
C2 C7 C12 C11 160.97(13)
V1 C7 C12 C11 -96.70(13)
C8 C7 C12 C19 179.08(14)
C2 C7 C12 C19 -13.3(2)
V1 C7 C12 C19 89.04(13)
C9 C8 C13 C14 -34.9(2)
C7 C8 C13 C14 148.50(16)
C9 C8 C13 C15 89.3(2)
C7 C8 C13 C15 -87.2(2)
C11 C10 C16 C17 167.00(15)
C9 C10 C16 C17 -14.8(2)
C11 C10 C16 C18 42.8(2)
C9 C10 C16 C18 -139.04(17)
C11 C12 C19 C20 42.8(2)
C7 C12 C19 C20 -142.97(15)
C11 C12 C19 C21 -80.41(18)
C7 C12 C19 C21 93.83(18)
C5 C6 C22 C27 -86.89(18)
C1 C6 C22 C27 95.31(18)
C5 C6 C22 C23 88.44(18)
C1 C6 C22 C23 -89.36(18)
C27 C22 C23 C24 0.4(2)
C6 C22 C23 C24 -174.99(14)
C27 C22 C23 C28 178.14(14)
C6 C22 C23 C28 2.8(2)
C22 C23 C24 C25 -0.3(2)
C28 C23 C24 C25 -178.04(15)
C23 C24 C25 C26 -0.1(2)
C23 C24 C25 C31 178.16(15)
C24 C25 C26 C27 0.4(2)
C31 C25 C26 C27 -177.80(15)
C25 C26 C27 C22 -0.3(2)
C25 C26 C27 C34 -179.40(14)
C23 C22 C27 C26 -0.1(2)
C6 C22 C27 C26 175.20(13)
C23 C22 C27 C34 178.98(14)
C6 C22 C27 C34 -5.7(2)
C24 C23 C28 C30 65.3(2)
C22 C23 C28 C30 -112.4(2)
C24 C23 C28 C29 -58.1(2)
C22 C23 C28 C29 124.18(19)
C24 C25 C31 C32 155.40(17)
C26 C25 C31 C32 -26.4(2)
C24 C25 C31 C33 -80.5(2)
C26 C25 C31 C33 97.7(2)
C26 C27 C34 C36 -45.3(2)
C22 C27 C34 C36 135.66(16)
C26 C27 C34 C35 79.56(19)
C22 C27 C34 C35 -99.53(19)
V1 N2 C37 C38 0.36(18)
V1 N2 C37 C42 -178.74(10)
N2 C37 C38 C39 -178.16(13)
C42 C37 C38 C39 1.0(2)
N2 C37 C38 C43 0.44(19)
C42 C37 C38 C43 179.61(12)
C37 C38 C39 C40 -0.9(2)
C43 C38 C39 C40 -179.50(14)
C38 C39 C40 C41 0.0(2)
C39 C40 C41 C42 0.7(2)
C40 C41 C42 C37 -0.5(2)
C40 C41 C42 C58 175.82(14)
N2 C37 C42 C41 178.77(13)
C38 C37 C42 C41 -0.3(2)
N2 C37 C42 C58 2.6(2)
C38 C37 C42 C58 -176.45(12)
C39 C38 C43 C44 78.32(18)
C37 C38 C43 C44 -100.31(16)
C39 C38 C43 C48 -89.31(17)
C37 C38 C43 C48 92.06(17)
C39 C38 C43 V1 177.87(11)
C37 C38 C43 V1 -0.76(14)
C48 C43 C44 C45 4.7(2)
C38 C43 C44 C45 -163.11(13)
V1 C43 C44 C45 91.92(13)
C48 C43 C44 C49 179.27(13)
C38 C43 C44 C49 11.4(2)
V1 C43 C44 C49 -93.55(14)
C43 C44 C45 C46 0.9(2)
C49 C44 C45 C46 -173.86(14)
C44 C45 C46 C47 -5.3(2)
C44 C45 C46 C52 175.16(14)
C45 C46 C47 C48 4.1(2)
C52 C46 C47 C48 -176.33(14)
C46 C47 C48 C43 1.4(2)
C46 C47 C48 C55 174.37(14)
C44 C43 C48 C47 -5.8(2)
C38 C43 C48 C47 162.00(13)
V1 C43 C48 C47 -96.41(13)
C44 C43 C48 C55 -178.67(13)
C38 C43 C48 C55 -10.9(2)
V1 C43 C48 C55 90.74(13)
C45 C44 C49 C51 66.08(19)
C43 C44 C49 C51 -108.50(17)
C45 C44 C49 C50 -56.1(2)
C43 C44 C49 C50 129.32(17)
C47 C46 C52 C54 9.5(2)
C45 C46 C52 C54 -170.92(15)
C47 C46 C52 C53 132.96(17)
C45 C46 C52 C53 -47.5(2)
C47 C48 C55 C56 37.9(2)
C43 C48 C55 C56 -149.22(14)
C47 C48 C55 C57 -84.93(17)
C43 C48 C55 C57 87.90(17)
C41 C42 C58 C59 91.49(17)
C37 C42 C58 C59 -92.32(17)
C41 C42 C58 C63 -82.77(17)
C37 C42 C58 C63 93.42(17)
C63 C58 C59 C60 1.0(2)
C42 C58 C59 C60 -173.20(13)
C63 C58 C59 C64 -179.13(13)
C42 C58 C59 C64 6.6(2)
C58 C59 C60 C61 -1.0(2)
C64 C59 C60 C61 179.17(14)
C59 C60 C61 C62 -0.3(2)
C59 C60 C61 C67 177.78(16)
C60 C61 C62 C63 1.5(2)
C67 C61 C62 C63 -176.64(15)
C61 C62 C63 C58 -1.5(2)
C61 C62 C63 C70 177.70(14)
C59 C58 C63 C62 0.1(2)
C42 C58 C63 C62 174.52(13)
C59 C58 C63 C70 -179.01(13)
C42 C58 C63 C70 -4.6(2)
C60 C59 C64 C66 55.03(19)
C58 C59 C64 C66 -124.79(15)
C60 C59 C64 C65 -68.48(19)
C58 C59 C64 C65 111.70(17)
C62 C61 C67 C68B -75.9(10)
C60 C61 C67 C68B 106.1(10)
C62 C61 C67 C68 -154.94(19)
C60 C61 C67 C68 27.0(3)
C62 C61 C67 C69 76.7(2)
C60 C61 C67 C69 -101.3(2)
C62 C63 C70 C72 -47.5(2)
C58 C63 C70 C72 131.64(17)
C62 C63 C70 C71 78.2(2)
C58 C63 C70 C71 -102.7(2)
